data_2214876
loop_
_publ_author_name
'Nagel, Lilly'
'Forsyth, Craig M.'
'Martin, Lisandra L.'

_publ_section_title
;Tetrachlorido-1\k<i>Cl</i>,2\k^2^<i>Cl</i>,3\k<i>Cl</i>-bis[\m-4-undecyl-1,4,7-triazacyclonon-1-yl)acetato]-1\k^4^<i>N</i>,<i>N</i>',<i>N</i>'',<i>O</i>:2\k<i>O</i>';2\k<i>O</i>':3\k^4^<i>N</i>,<i>N</i>',<i>N</i>'',<i>O</i>-tricopper(II)
 dihydrate
;
_journal_coeditor_code TK2179
_journal_issue 8
_journal_name_full 'Acta Crystallographica Section E'
_journal_page_first m2193
_journal_page_last m2193
_journal_paper_doi 10.1107/S1600536807034538
_journal_volume 63
_journal_year 2007
_chemical_formula_iupac '[Cu3 Cl4 (C17 H38 N3 O2)2], 2H2 O'
_chemical_formula_moiety 'C38 H76 Cl4 Cu3 N6 O4, 2(H2 O)'
_chemical_formula_sum 'C38 H80 Cl4 Cu3 N6 O6'
_chemical_formula_weight 1049.50
_chemical_name_systematic
;
Tetrachlorido-1\kCl,2\k^2^Cl,3\kCl-
bis[\m-4-undecyl-1,4,7-triazacyclonon-1-yl)acetato]-1\k^4^N,N',N'',O:2\kO';
2\kO':3\k^4^N,N',N'',O-tricopper(II) dihydrate
;
_space_group_IT_number 14
_symmetry_cell_setting monoclinic
_symmetry_space_group_name_Hall '-P 2ybc'
_symmetry_space_group_name_H-M 'P 1 21/c 1'
_atom_sites_solution_hydrogens geom
_atom_sites_solution_primary direct
_atom_sites_solution_secondary difmap
_audit_creation_method SHELXL-97
_cell_angle_alpha 90
_cell_angle_beta 104.570(2)
_cell_angle_gamma 90
_cell_formula_units_Z 2
_cell_length_a 22.1182(11)
_cell_length_b 7.8330(4)
_cell_length_c 14.6177(7)
_cell_measurement_reflns_used 25491
_cell_measurement_temperature 123(2)
_cell_measurement_theta_max 27.5
_cell_measurement_theta_min 2.8
_cell_volume 2451.1(2)
_computing_cell_refinement APEX2
_computing_data_collection 'APEX2 (Bruker, 2005)'
_computing_data_reduction APEX2
_computing_molecular_graphics 'X-SEED (Barbour, 2001)'
_computing_publication_material SHELXL97
_computing_structure_refinement 'SHELXL97 (Sheldrick, 1997)'
_computing_structure_solution 'SHELXS97 (Sheldrick, 1997)'
_diffrn_ambient_temperature 123(2)
_diffrn_measured_fraction_theta_full 0.999
_diffrn_measured_fraction_theta_max 0.999
_diffrn_measurement_device_type 'Bruker X8 APEX CCD'
_diffrn_measurement_method \f
_diffrn_radiation_monochromator graphite
_diffrn_radiation_source 'fine-focus sealed tube'
_diffrn_radiation_type MoK\a
_diffrn_radiation_wavelength 0.71073
_diffrn_reflns_av_R_equivalents 0.071
_diffrn_reflns_av_sigmaI/netI 0.067
_diffrn_reflns_limit_h_max 28
_diffrn_reflns_limit_h_min -28
_diffrn_reflns_limit_k_max 10
_diffrn_reflns_limit_k_min -10
_diffrn_reflns_limit_l_max 18
_diffrn_reflns_limit_l_min -18
_diffrn_reflns_number 25491
_diffrn_reflns_theta_full 27.5
_diffrn_reflns_theta_max 27.5
_diffrn_reflns_theta_min 2.8
_diffrn_standards_number 0
_exptl_absorpt_coefficient_mu 1.555
_exptl_absorpt_correction_T_max 0.926
_exptl_absorpt_correction_T_min 0.746
_exptl_absorpt_correction_type multi-scan
_exptl_absorpt_process_details '(SADABS; Bruker, 2005)'
_exptl_crystal_colour blue-green
_exptl_crystal_density_diffrn 1.422
_exptl_crystal_density_method 'not measured'
_exptl_crystal_description plate
_exptl_crystal_F_000 1106
_exptl_crystal_size_max 0.20
_exptl_crystal_size_mid 0.10
_exptl_crystal_size_min 0.05
_refine_diff_density_max 0.62
_refine_diff_density_min -1.02
_refine_ls_extinction_method none
_refine_ls_goodness_of_fit_ref 1.32
_refine_ls_hydrogen_treatment mixed
_refine_ls_matrix_type full
_refine_ls_number_parameters 271
_refine_ls_number_reflns 5625
_refine_ls_number_restraints 3
_refine_ls_restrained_S_all 1.32
_refine_ls_R_factor_all 0.096
_refine_ls_R_factor_gt 0.084
_refine_ls_shift/su_max 0.001
_refine_ls_shift/su_mean 0.000
_refine_ls_structure_factor_coef Fsqd
_refine_ls_weighting_details 'calc w=1/[\s^2^(Fo^2^)+12.2399P] where P=(Fo^2^+2Fc^2^)/3'
_refine_ls_weighting_scheme calc
_refine_ls_wR_factor_gt 0.138
_refine_ls_wR_factor_ref 0.142
_reflns_number_gt 4994
_reflns_number_total 5625
_reflns_threshold_expression I>2\s(I)
_cod_data_source_file tk2179.cif
_cod_data_source_block I
_cod_original_sg_symbol_H-M 'P 21/c'
_cod_database_code 2214876
_cod_database_fobs_code 2214876

loop_
_symmetry_equiv_pos_as_xyz
'x, y, z'
'-x, y+1/2, -z+1/2'
'-x, -y, -z'
'x, -y-1/2, z-1/2'

loop_
_atom_site_type_symbol
_atom_site_label
_atom_site_fract_x
_atom_site_fract_y
_atom_site_fract_z
_atom_site_U_iso_or_equiv
_atom_site_adp_type
_atom_site_calc_flag
_atom_site_refinement_flags
_atom_site_occupancy
Cu Cu1 0.61289(3) 0.74292(8) -0.20823(4) 0.01211(15) Uani d . 1
Cu Cu2 0.5000 0.5000 0.0000 0.0165(2) Uani d S 1
Cl Cl1 0.61753(6) 1.00100(16) -0.13697(9) 0.0193(3) Uani d . 1
Cl Cl2 0.41046(7) 0.64527(17) -0.05565(10) 0.0252(3) Uani d . 1
O O1 0.56465(17) 0.6326(5) -0.1290(2) 0.0154(8) Uani d . 1
O O2 0.49883(18) 0.4205(5) -0.1271(3) 0.0189(8) Uani d . 1
O O3 0.7218(3) 1.1587(10) 0.0423(4) 0.0563(16) Uani d D 1
N N1 0.5975(2) 0.5189(5) -0.2818(3) 0.0145(9) Uani d . 1
N N2 0.7136(2) 0.6474(6) -0.1574(3) 0.0147(9) Uani d . 1
N N3 0.6437(2) 0.8278(6) -0.3163(3) 0.0167(9) Uani d D 1
C C1 0.6565(2) 0.4132(6) -0.2570(4) 0.0150(10) Uani d . 1
H H1A 0.6788 0.4268 -0.3073 0.018 Uiso calc R 1
H H1B 0.6451 0.2913 -0.2549 0.018 Uiso calc R 1
C C2 0.6998(3) 0.4626(6) -0.1629(4) 0.0176(11) Uani d . 1
H H2A 0.6804 0.4307 -0.1113 0.021 Uiso calc R 1
H H2B 0.7394 0.3982 -0.1537 0.021 Uiso calc R 1
C C3 0.7453(3) 0.7104(7) -0.2280(4) 0.0191(11) Uani d . 1
H H3A 0.7463 0.6189 -0.2744 0.023 Uiso calc R 1
H H3B 0.7889 0.7416 -0.1964 0.023 Uiso calc R 1
C C4 0.7115(3) 0.8647(7) -0.2790(4) 0.0212(12) Uani d . 1
H H4A 0.7169 0.9627 -0.2349 0.025 Uiso calc R 1
H H4B 0.7298 0.8961 -0.3319 0.025 Uiso calc R 1
C C5 0.6297(3) 0.7046(7) -0.3966(4) 0.0182(11) Uani d . 1
H H5A 0.6685 0.6444 -0.4000 0.022 Uiso calc R 1
H H5B 0.6137 0.7668 -0.4568 0.022 Uiso calc R 1
C C6 0.5813(3) 0.5755(7) -0.3828(3) 0.0166(11) Uani d . 1
H H6A 0.5392 0.6282 -0.3992 0.020 Uiso calc R 1
H H6B 0.5807 0.4759 -0.4247 0.020 Uiso calc R 1
C C7 0.5455(2) 0.4318(7) -0.2560(4) 0.0167(11) Uani d . 1
H H7A 0.5541 0.3077 -0.2505 0.020 Uiso calc R 1
H H7B 0.5068 0.4494 -0.3066 0.020 Uiso calc R 1
C C8 0.5361(2) 0.4972(7) -0.1645(4) 0.0164(11) Uani d . 1
C C9 0.7438(2) 0.7052(7) -0.0614(4) 0.0195(12) Uani d . 1
H H9A 0.7154 0.6792 -0.0205 0.023 Uiso calc R 1
H H9B 0.7481 0.8309 -0.0628 0.023 Uiso calc R 1
C C10 0.8079(3) 0.6299(8) -0.0148(4) 0.0269(14) Uani d . 1
H H10A 0.8035 0.5073 -0.0014 0.032 Uiso calc R 1
H H10B 0.8354 0.6397 -0.0585 0.032 Uiso calc R 1
C C11 0.8375(2) 0.7237(8) 0.0771(4) 0.0214(12) Uani d . 1
H H11A 0.8443 0.8442 0.0618 0.026 Uiso calc R 1
H H11B 0.8075 0.7230 0.1172 0.026 Uiso calc R 1
C C12 0.8988(3) 0.6509(8) 0.1337(4) 0.0258(13) Uani d . 1
H H12A 0.9311 0.6706 0.0987 0.031 Uiso calc R 1
H H12B 0.8942 0.5260 0.1398 0.031 Uiso calc R 1
C C13 0.9208(3) 0.7283(8) 0.2317(4) 0.0274(14) Uani d . 1
H H13A 0.9258 0.8529 0.2251 0.033 Uiso calc R 1
H H13B 0.8879 0.7107 0.2658 0.033 Uiso calc R 1
C C14 0.9817(3) 0.6562(8) 0.2914(4) 0.0265(13) Uani d . 1
H H14A 1.0155 0.6814 0.2600 0.032 Uiso calc R 1
H H14B 0.9779 0.5306 0.2947 0.032 Uiso calc R 1
C C15 0.9999(3) 0.7275(9) 0.3913(4) 0.0276(14) Uani d . 1
H H15A 1.0033 0.8532 0.3877 0.033 Uiso calc R 1
H H15B 0.9661 0.7018 0.4225 0.033 Uiso calc R 1
C C16 1.0606(3) 0.6581(9) 0.4518(4) 0.0278(14) Uani d . 1
H H16A 1.0946 0.6851 0.4211 0.033 Uiso calc R 1
H H16B 1.0575 0.5323 0.4549 0.033 Uiso calc R 1
C C17 1.0781(3) 0.7283(8) 0.5517(4) 0.0289(14) Uani d . 1
H H17A 1.0442 0.7010 0.5825 0.035 Uiso calc R 1
H H17B 1.0810 0.8542 0.5486 0.035 Uiso calc R 1
C C18 1.1396(3) 0.6591(9) 0.6132(4) 0.0301(15) Uani d . 1
H H18A 1.1369 0.5333 0.6172 0.036 Uiso calc R 1
H H18B 1.1738 0.6866 0.5831 0.036 Uiso calc R 1
C C19 1.1551(3) 0.7339(11) 0.7131(5) 0.0417(18) Uani d . 1
H H19A 1.1947 0.6861 0.7499 0.063 Uiso calc R 1
H H19B 1.1217 0.7051 0.7436 0.063 Uiso calc R 1
H H19C 1.1588 0.8582 0.7096 0.063 Uiso calc R 1
H H3 0.622(3) 0.919(6) -0.343(5) 0.05(2) Uiso d D 1
H H31 0.695(5) 1.105(16) -0.006(6) 0.16(6) Uiso d D 1
H H32 0.714(8) 1.266(8) 0.059(11) 0.22(9) Uiso d D 1

loop_
_atom_site_aniso_label
_atom_site_aniso_U_11
_atom_site_aniso_U_22
_atom_site_aniso_U_33
_atom_site_aniso_U_12
_atom_site_aniso_U_13
_atom_site_aniso_U_23
Cu1 0.0141(3) 0.0100(3) 0.0124(3) -0.0002(2) 0.0038(2) -0.0010(2)
Cu2 0.0238(5) 0.0127(4) 0.0126(4) -0.0055(4) 0.0041(4) 0.0013(3)
Cl1 0.0247(7) 0.0129(6) 0.0199(6) -0.0012(5) 0.0051(5) -0.0045(5)
Cl2 0.0362(8) 0.0131(6) 0.0223(7) 0.0035(6) 0.0000(6) -0.0011(5)
O1 0.021(2) 0.0137(18) 0.0123(18) -0.0014(15) 0.0064(15) -0.0017(14)
O2 0.021(2) 0.023(2) 0.0146(19) -0.0062(16) 0.0069(16) -0.0001(15)
O3 0.051(4) 0.075(5) 0.042(3) -0.008(3) 0.008(3) -0.007(3)
N1 0.016(2) 0.012(2) 0.014(2) 0.0021(17) 0.0015(17) -0.0001(17)
N2 0.013(2) 0.017(2) 0.015(2) -0.0003(17) 0.0032(17) 0.0002(18)
N3 0.020(2) 0.017(2) 0.013(2) 0.0017(19) 0.0038(18) -0.0005(18)
C1 0.021(3) 0.006(2) 0.017(3) 0.001(2) 0.003(2) 0.0011(19)
C2 0.020(3) 0.011(2) 0.020(3) 0.005(2) 0.003(2) 0.005(2)
C3 0.017(3) 0.022(3) 0.021(3) -0.001(2) 0.009(2) 0.001(2)
C4 0.021(3) 0.018(3) 0.027(3) -0.005(2) 0.010(2) 0.001(2)
C5 0.027(3) 0.014(3) 0.016(3) 0.001(2) 0.010(2) 0.001(2)
C6 0.023(3) 0.016(3) 0.009(2) 0.002(2) 0.000(2) -0.001(2)
C7 0.018(3) 0.015(3) 0.019(3) -0.002(2) 0.007(2) -0.008(2)
C8 0.018(3) 0.018(3) 0.014(3) 0.001(2) 0.005(2) -0.001(2)
C9 0.015(3) 0.025(3) 0.016(3) 0.000(2) 0.000(2) 0.001(2)
C10 0.021(3) 0.034(3) 0.023(3) 0.007(3) -0.001(2) -0.008(3)
C11 0.018(3) 0.028(3) 0.017(3) 0.000(2) 0.001(2) -0.002(2)
C12 0.019(3) 0.030(3) 0.026(3) 0.000(3) 0.001(2) 0.002(3)
C13 0.022(3) 0.034(3) 0.022(3) -0.004(3) -0.002(2) 0.006(3)
C14 0.021(3) 0.030(3) 0.025(3) -0.002(3) 0.001(2) 0.004(3)
C15 0.018(3) 0.035(4) 0.026(3) -0.002(3) -0.001(2) 0.001(3)
C16 0.019(3) 0.035(4) 0.026(3) -0.001(3) 0.000(2) 0.002(3)
C17 0.025(3) 0.034(4) 0.024(3) -0.005(3) 0.000(2) 0.009(3)
C18 0.021(3) 0.034(4) 0.030(3) -0.001(3) -0.002(3) 0.007(3)
C19 0.026(3) 0.063(5) 0.032(4) -0.004(4) 0.000(3) -0.002(4)

loop_
_atom_type_symbol
_atom_type_description
_atom_type_scat_dispersion_real
_atom_type_scat_dispersion_imag
_atom_type_scat_source
C C 0.0033 0.0016 'International Tables Vol C Tables 4.2.6.8 and 6.1.1.4'
H H 0.0000 0.0000 'International Tables Vol C Tables 4.2.6.8 and 6.1.1.4'
N N 0.0061 0.0033 'International Tables Vol C Tables 4.2.6.8 and 6.1.1.4'
O O 0.0106 0.0060 'International Tables Vol C Tables 4.2.6.8 and 6.1.1.4'
Cu Cu 0.3201 1.2651 'International Tables Vol C Tables 4.2.6.8 and 6.1.1.4'
Cl Cl 0.1484 0.1585 'International Tables Vol C Tables 4.2.6.8 and 6.1.1.4'

loop_
_geom_angle_atom_site_label_1
_geom_angle_atom_site_label_2
_geom_angle_atom_site_label_3
_geom_angle_site_symmetry_1
_geom_angle_site_symmetry_3
_geom_angle
O1 Cu1 N3 . . 164.51(17)
O1 Cu1 N1 . . 83.65(16)
N3 Cu1 N1 . . 85.07(18)
O1 Cu1 Cl1 . . 95.16(11)
N3 Cu1 Cl1 . . 94.70(14)
N1 Cu1 Cl1 . . 172.72(13)
O1 Cu1 N2 . . 107.10(15)
N3 Cu1 N2 . . 82.35(17)
N1 Cu1 N2 . . 84.80(16)
Cl1 Cu1 N2 . . 102.39(12)
O2 Cu2 O2 . 3_665 180
O2 Cu2 Cl2 . . 91.00(12)
O2 Cu2 Cl2 3_665 . 89.00(12)
O2 Cu2 Cl2 . 3_665 89.00(12)
O2 Cu2 Cl2 3_665 3_665 91.00(12)
Cl2 Cu2 Cl2 . 3_665 180
C8 O1 Cu1 . . 114.3(3)
C8 O2 Cu2 . . 114.2(3)
H31 O3 H32 . . 120(10)
C7 N1 C6 . . 112.5(4)
C7 N1 C1 . . 111.7(4)
C6 N1 C1 . . 112.2(4)
C7 N1 Cu1 . . 107.6(3)
C6 N1 Cu1 . . 103.4(3)
C1 N1 Cu1 . . 109.0(3)
C9 N2 C3 . . 112.7(4)
C9 N2 C2 . . 113.1(4)
C3 N2 C2 . . 114.7(4)
C9 N2 Cu1 . . 112.4(3)
C3 N2 Cu1 . . 105.0(3)
C2 N2 Cu1 . . 97.6(3)
C4 N3 C5 . . 113.8(4)
C4 N3 Cu1 . . 106.8(3)
C5 N3 Cu1 . . 111.4(3)
C4 N3 H3 . . 113(5)
C5 N3 H3 . . 101(5)
Cu1 N3 H3 . . 111(5)
N1 C1 C2 . . 112.9(4)
N1 C1 H1A . . 109.0
C2 C1 H1A . . 109.0
N1 C1 H1B . . 109.0
C2 C1 H1B . . 109.0
H1A C1 H1B . . 107.8
N2 C2 C1 . . 112.0(4)
N2 C2 H2A . . 109.2
C1 C2 H2A . . 109.2
N2 C2 H2B . . 109.2
C1 C2 H2B . . 109.2
H2A C2 H2B . . 107.9
N2 C3 C4 . . 110.5(4)
N2 C3 H3A . . 109.6
C4 C3 H3A . . 109.6
N2 C3 H3B . . 109.6
C4 C3 H3B . . 109.6
H3A C3 H3B . . 108.1
N3 C4 C3 . . 110.6(4)
N3 C4 H4A . . 109.5
C3 C4 H4A . . 109.5
N3 C4 H4B . . 109.5
C3 C4 H4B . . 109.5
H4A C4 H4B . . 108.1
N3 C5 C6 . . 109.8(4)
N3 C5 H5A . . 109.7
C6 C5 H5A . . 109.7
N3 C5 H5B . . 109.7
C6 C5 H5B . . 109.7
H5A C5 H5B . . 108.2
N1 C6 C5 . . 109.0(4)
N1 C6 H6A . . 109.9
C5 C6 H6A . . 109.9
N1 C6 H6B . . 109.9
C5 C6 H6B . . 109.9
H6A C6 H6B . . 108.3
N1 C7 C8 . . 111.4(4)
N1 C7 H7A . . 109.3
C8 C7 H7A . . 109.3
N1 C7 H7B . . 109.3
C8 C7 H7B . . 109.3
H7A C7 H7B . . 108.0
O2 C8 O1 . . 122.3(5)
O2 C8 C7 . . 118.8(5)
O1 C8 C7 . . 118.9(5)
N2 C9 C10 . . 117.1(5)
N2 C9 H9A . . 108.0
C10 C9 H9A . . 108.0
N2 C9 H9B . . 108.0
C10 C9 H9B . . 108.0
H9A C9 H9B . . 107.3
C11 C10 C9 . . 110.5(5)
C11 C10 H10A . . 109.5
C9 C10 H10A . . 109.5
C11 C10 H10B . . 109.5
C9 C10 H10B . . 109.5
H10A C10 H10B . . 108.1
C12 C11 C10 . . 115.3(5)
C12 C11 H11A . . 108.5
C10 C11 H11A . . 108.5
C12 C11 H11B . . 108.5
C10 C11 H11B . . 108.5
H11A C11 H11B . . 107.5
C11 C12 C13 . . 113.4(5)
C11 C12 H12A . . 108.9
C13 C12 H12A . . 108.9
C11 C12 H12B . . 108.9
C13 C12 H12B . . 108.9
H12A C12 H12B . . 107.7
C14 C13 C12 . . 114.9(5)
C14 C13 H13A . . 108.5
C12 C13 H13A . . 108.5
C14 C13 H13B . . 108.5
C12 C13 H13B . . 108.5
H13A C13 H13B . . 107.5
C13 C14 C15 . . 113.4(5)
C13 C14 H14A . . 108.9
C15 C14 H14A . . 108.9
C13 C14 H14B . . 108.9
C15 C14 H14B . . 108.9
H14A C14 H14B . . 107.7
C16 C15 C14 . . 114.3(5)
C16 C15 H15A . . 108.7
C14 C15 H15A . . 108.7
C16 C15 H15B . . 108.7
C14 C15 H15B . . 108.7
H15A C15 H15B . . 107.6
C15 C16 C17 . . 114.0(5)
C15 C16 H16A . . 108.8
C17 C16 H16A . . 108.8
C15 C16 H16B . . 108.8
C17 C16 H16B . . 108.8
H16A C16 H16B . . 107.6
C16 C17 C18 . . 114.2(6)
C16 C17 H17A . . 108.7
C18 C17 H17A . . 108.7
C16 C17 H17B . . 108.7
C18 C17 H17B . . 108.7
H17A C17 H17B . . 107.6
C19 C18 C17 . . 112.2(6)
C19 C18 H18A . . 109.2
C17 C18 H18A . . 109.2
C19 C18 H18B . . 109.2
C17 C18 H18B . . 109.2
H18A C18 H18B . . 107.9
C18 C19 H19A . . 109.5
C18 C19 H19B . . 109.5
H19A C19 H19B . . 109.5
C18 C19 H19C . . 109.5
H19A C19 H19C . . 109.5
H19B C19 H19C . . 109.5

loop_
_geom_bond_atom_site_label_1
_geom_bond_atom_site_label_2
_geom_bond_site_symmetry_2
_geom_bond_distance
Cu1 O1 . 1.962(4)
Cu1 N3 . 1.986(5)
Cu1 N1 . 2.041(4)
Cu1 Cl1 . 2.2645(14)
Cu1 N2 . 2.289(4)
Cu2 O2 . 1.954(4)
Cu2 O2 3_665 1.954(4)
Cu2 Cl2 . 2.2512(14)
Cu2 Cl2 3_665 2.2512(15)
O1 C8 . 1.276(6)
O2 C8 . 1.251(6)
O3 H31 . 0.90(2)
O3 H32 . 0.90(2)
N1 C7 . 1.466(7)
N1 C6 . 1.496(6)
N1 C1 . 1.510(6)
N2 C9 . 1.466(6)
N2 C3 . 1.470(7)
N2 C2 . 1.477(6)
N3 C4 . 1.490(7)
N3 C5 . 1.491(7)
N3 H3 . 0.89(2)
C1 C2 . 1.516(7)
C1 H1A . 0.9900
C1 H1B . 0.9900
C2 H2A . 0.9900
C2 H2B . 0.9900
C3 C4 . 1.515(8)
C3 H3A . 0.9900
C3 H3B . 0.9900
C4 H4A . 0.9900
C4 H4B . 0.9900
C5 C6 . 1.523(7)
C5 H5A . 0.9900
C5 H5B . 0.9900
C6 H6A . 0.9900
C6 H6B . 0.9900
C7 C8 . 1.495(7)
C7 H7A . 0.9900
C7 H7B . 0.9900
C9 C10 . 1.529(7)
C9 H9A . 0.9900
C9 H9B . 0.9900
C10 C11 . 1.526(7)
C10 H10A . 0.9900
C10 H10B . 0.9900
C11 C12 . 1.512(7)
C11 H11A . 0.9900
C11 H11B . 0.9900
C12 C13 . 1.519(8)
C12 H12A . 0.9900
C12 H12B . 0.9900
C13 C14 . 1.518(8)
C13 H13A . 0.9900
C13 H13B . 0.9900
C14 C15 . 1.520(8)
C14 H14A . 0.9900
C14 H14B . 0.9900
C15 C16 . 1.511(8)
C15 H15A . 0.9900
C15 H15B . 0.9900
C16 C17 . 1.516(8)
C16 H16A . 0.9900
C16 H16B . 0.9900
C17 C18 . 1.529(8)
C17 H17A . 0.9900
C17 H17B . 0.9900
C18 C19 . 1.529(9)
C18 H18A . 0.9900
C18 H18B . 0.9900
C19 H19A . 0.9800
C19 H19B . 0.9800
C19 H19C . 0.9800

loop_
_geom_hbond_atom_site_label_D
_geom_hbond_atom_site_label_H
_geom_hbond_atom_site_label_A
_geom_hbond_site_symmetry_A
_geom_hbond_distance_DH
_geom_hbond_distance_HA
_geom_hbond_distance_DA
_geom_hbond_angle_DHA
O3 H31 Cl1 . 0.90(2) 2.37(3) 3.267(7) 172(12)
N3 H3 Cl2 2_654 0.89(2) 2.31(3) 3.161(5) 160(7)
